data_4127768
loop_
_publ_author_name
'Huh, Daniel N.'
'Roy, Saswata'
'Ziller, Joseph W.'
'Furche, Filipp'
'Evans, William J.'

_publ_section_title
;
 Isolation of a Square-Planar Th(III) Complex: Synthesis and Structure of
 [Th(OC<sub>6</sub>H<sub>2</sub><sup>t</sup>Bu<sub>2</sub>-2,6-Me-4)<sub>4</sub>]<sup>1</sup>.
;
_journal_issue 32
_journal_name_full 'Journal of the American Chemical Society'
_journal_page_first 12458
_journal_page_last 12463
_journal_paper_doi 10.1021/jacs.9b04399
_journal_volume 141
_journal_year 2019
_chemical_formula_sum 'C84 H142 K O10 Th'
_chemical_formula_weight 1583.11
_space_group_crystal_system orthorhombic
_space_group_IT_number 18
_space_group_name_Hall 'P 2 2ab'
_space_group_name_H-M_alt 'P 21 21 2'
_symmetry_space_group_name_Hall 'P 2 2ab'
_symmetry_space_group_name_H-M 'P 21 21 2'
_atom_sites_solution_hydrogens geom
_atom_sites_solution_primary direct
_atom_sites_solution_secondary difmap
_audit_creation_method SHELXL-2014/7
_cell_angle_alpha 90
_cell_angle_beta 90
_cell_angle_gamma 90
_cell_formula_units_Z 4
_cell_length_a 27.6539(18)
_cell_length_b 31.523(2)
_cell_length_c 9.6026(6)
_cell_measurement_reflns_used 9893
_cell_measurement_temperature 133(2)
_cell_measurement_theta_max 28.22
_cell_measurement_theta_min 2.22
_cell_volume 8370.9(9)
_computing_cell_refinement 'Bruker SAINT 8.34a, 2013'
_computing_data_collection 'Bruker APEX2 2014.11-0, 2014'
_computing_data_reduction 'Bruker SAINT 8.34a, 2013'
_computing_molecular_graphics 'Bruker SHELXTL'
_computing_publication_material 'Bruker SHELXTL'
_computing_structure_refinement 'SHELXL-2014/7 (Sheldrick, 2014)'
_computing_structure_solution 'Bruker SHELXTL 2014/4'
_diffrn_ambient_temperature 133(2)
_diffrn_measured_fraction_theta_full 1.000
_diffrn_measured_fraction_theta_max 0.985
_diffrn_measurement_device_type 'Bruker SMART APEX II CCD'
_diffrn_measurement_method '\f and \w scans'
_diffrn_radiation_type MoK\a
_diffrn_radiation_wavelength 0.71073
_diffrn_reflns_av_R_equivalents 0.0373
_diffrn_reflns_av_unetI/netI 0.0383
_diffrn_reflns_Laue_measured_fraction_full 1.000
_diffrn_reflns_Laue_measured_fraction_max 0.985
_diffrn_reflns_limit_h_max 36
_diffrn_reflns_limit_h_min -36
_diffrn_reflns_limit_k_max 41
_diffrn_reflns_limit_k_min -40
_diffrn_reflns_limit_l_max 12
_diffrn_reflns_limit_l_min -12
_diffrn_reflns_number 78825
_diffrn_reflns_point_group_measured_fraction_full 1.000
_diffrn_reflns_point_group_measured_fraction_max 0.985
_diffrn_reflns_theta_full 25.500
_diffrn_reflns_theta_max 28.308
_diffrn_reflns_theta_min 1.292
_diffrn_source 'fine-focus sealed tube'
_exptl_absorpt_coefficient_mu 1.884
_exptl_absorpt_correction_T_max 0.7457
_exptl_absorpt_correction_T_min 0.6292
_exptl_absorpt_correction_type multi-scan
_exptl_absorpt_process_details 'Bruker SADABS 2014/5'
_exptl_crystal_colour purple
_exptl_crystal_density_diffrn 1.256
_exptl_crystal_density_meas ?
_exptl_crystal_density_method not_measured
_exptl_crystal_description irregular
_exptl_crystal_F_000 3340
_exptl_crystal_size_max 0.239
_exptl_crystal_size_mid 0.206
_exptl_crystal_size_min 0.102
_refine_diff_density_max 1.965
_refine_diff_density_min -1.613
_refine_diff_density_rms 0.091
_refine_ls_abs_structure_details
; 
 Refined as an inversion twin. 
;
_refine_ls_abs_structure_Flack 0.495(6)
_refine_ls_extinction_method none
_refine_ls_goodness_of_fit_ref 1.058
_refine_ls_hydrogen_treatment constr
_refine_ls_matrix_type full
_refine_ls_number_parameters 846
_refine_ls_number_reflns 20184
_refine_ls_number_restraints 0
_refine_ls_restrained_S_all 1.058
_refine_ls_R_factor_all 0.0454
_refine_ls_R_factor_gt 0.0346
_refine_ls_shift/su_max 0.000
_refine_ls_shift/su_mean 0.000
_refine_ls_structure_factor_coef Fsqd
_refine_ls_weighting_details 'w=1/[\s^2^(Fo^2^)+(0.0265P)^2^+10.6787P] where P=(Fo^2^+2Fc^2^)/3'
_refine_ls_weighting_scheme calc
_refine_ls_wR_factor_gt 0.0698
_refine_ls_wR_factor_ref 0.0734
_reflns_Friedel_coverage 0.828
_reflns_Friedel_fraction_full 1.000
_reflns_Friedel_fraction_max 0.986
_reflns_number_gt 17359
_reflns_number_total 20184
_reflns_threshold_expression 'I > 2\s(I)'
_cod_data_source_file ja9b04399_si_001.cif
_cod_data_source_block dnh67
_cod_depositor_comments
;
The following automatic conversions were performed:

'_exptl_crystal_density_meas' value 'not_measured' was changed to '?'
- the value is perceived as not measured.

Automatic conversion script
Id: cif_fix_values 4973 2017-02-22 13:04:09Z antanas 
;
_cod_original_cell_volume 8371.0(9)
_cod_database_code 4127768
_shelx_shelxl_version_number 2014/7
_shelx_space_group_comment
; 
The symmetry employed for this shelxl refinement is uniquely defined 
by the following loop, which should always be used as a source of 
symmetry information in preference to the above space-group names. 
They are only intended as comments. 
;
_shelx_estimated_absorpt_t_min 0.662
_shelx_estimated_absorpt_t_max 0.831
_exptl_absorpt_special_details
; 
 Reflections not merged 
   78889 Corrected reflections written to file dnh67s.hkl 
 Estimated minimum and maximum transmission:  0.6292  0.7457 
 The ratio of these values is more reliable than their absolute values! 
 Additional spherical absorption correction applied with mu*r =  0.2000 
 Lambda/2 correction factor = 0.00150 
;

loop_
_space_group_symop_operation_xyz
'x, y, z'
'-x, -y, z'
'-x+1/2, y+1/2, -z'
'x+1/2, -y+1/2, -z'

loop_
_atom_site_label
_atom_site_type_symbol
_atom_site_fract_x
_atom_site_fract_y
_atom_site_fract_z
_atom_site_U_iso_or_equiv
_atom_site_adp_type
_atom_site_occupancy
_atom_site_site_symmetry_order
_atom_site_calc_flag
_atom_site_refinement_flags_posn
_atom_site_refinement_flags_adp
_atom_site_refinement_flags_occupancy
_atom_site_disorder_assembly
_atom_site_disorder_group
Th1 Th 0.5000 0.5000 0.15404(2) 0.01371(5) Uani 1 2 d S T P . .
O1 O 0.50816(16) 0.42866(10) 0.1562(3) 0.0159(9) Uani 1 1 d . . . . .
O2 O 0.58063(12) 0.50646(12) 0.1510(3) 0.0153(8) Uani 1 1 d . . . . .
C1 C 0.51186(18) 0.38599(15) 0.1566(5) 0.0169(12) Uani 1 1 d . . . . .
C2 C 0.53459(19) 0.36465(16) 0.2704(5) 0.0180(10) Uani 1 1 d . . . . .
C3 C 0.5366(2) 0.32026(16) 0.2666(6) 0.0240(12) Uani 1 1 d . . . . .
H3 H 0.5510 0.3060 0.3432 0.029 Uiso 1 1 calc R U . . .
C4 C 0.5189(2) 0.29603(18) 0.1589(6) 0.0265(13) Uani 1 1 d . . . . .
C5 C 0.4971(3) 0.31769(14) 0.0485(5) 0.0233(10) Uani 1 1 d . . . . .
H5 H 0.4848 0.3015 -0.0271 0.028 Uiso 1 1 calc R U . . .
C6 C 0.4924(2) 0.36161(15) 0.0432(5) 0.0153(12) Uani 1 1 d . . . . .
C7 C 0.5592(2) 0.38783(16) 0.3935(5) 0.0200(11) Uani 1 1 d . . . . .
C8 C 0.5788(2) 0.35704(17) 0.5043(6) 0.0296(13) Uani 1 1 d . . . . .
H8A H 0.5523 0.3395 0.5399 0.044 Uiso 1 1 calc R U . . .
H8B H 0.5931 0.3732 0.5811 0.044 Uiso 1 1 calc R U . . .
H8C H 0.6036 0.3387 0.4625 0.044 Uiso 1 1 calc R U . . .
C9 C 0.6032(3) 0.4128(2) 0.3389(9) 0.0248(17) Uani 1 1 d . . . . .
H9A H 0.6251 0.3934 0.2899 0.037 Uiso 1 1 calc R U . . .
H9B H 0.6203 0.4258 0.4173 0.037 Uiso 1 1 calc R U . . .
H9C H 0.5922 0.4349 0.2747 0.037 Uiso 1 1 calc R U . . .
C10 C 0.5242(2) 0.41714(17) 0.4710(6) 0.0227(12) Uani 1 1 d . . . . .
H10A H 0.5094 0.4369 0.4048 0.034 Uiso 1 1 calc R U . . .
H10B H 0.5419 0.4332 0.5421 0.034 Uiso 1 1 calc R U . . .
H10C H 0.4989 0.4001 0.5156 0.034 Uiso 1 1 calc R U . . .
C11 C 0.5217(3) 0.24831(18) 0.1596(7) 0.0415(17) Uani 1 1 d . . . . .
H11A H 0.5530 0.2394 0.1975 0.062 Uiso 1 1 calc R U . . .
H11B H 0.5183 0.2377 0.0642 0.062 Uiso 1 1 calc R U . . .
H11C H 0.4956 0.2368 0.2174 0.062 Uiso 1 1 calc R U . . .
C12 C 0.4656(2) 0.38149(16) -0.0798(5) 0.0219(12) Uani 1 1 d . . . . .
C13 C 0.4952(3) 0.41486(16) -0.1565(5) 0.0264(13) Uani 1 1 d . . . . .
H13A H 0.5050 0.4371 -0.0911 0.040 Uiso 1 1 calc R U . . .
H13B H 0.4756 0.4273 -0.2310 0.040 Uiso 1 1 calc R U . . .
H13C H 0.5240 0.4016 -0.1968 0.040 Uiso 1 1 calc R U . . .
C14 C 0.4514(2) 0.34844(18) -0.1923(6) 0.0299(14) Uani 1 1 d . . . . .
H14A H 0.4805 0.3340 -0.2261 0.045 Uiso 1 1 calc R U . . .
H14B H 0.4354 0.3629 -0.2702 0.045 Uiso 1 1 calc R U . . .
H14C H 0.4292 0.3275 -0.1519 0.045 Uiso 1 1 calc R U . . .
C15 C 0.4179(2) 0.40052(17) -0.0263(6) 0.0248(12) Uani 1 1 d . . . . .
H15A H 0.3996 0.3787 0.0241 0.037 Uiso 1 1 calc R U . . .
H15B H 0.3987 0.4107 -0.1054 0.037 Uiso 1 1 calc R U . . .
H15C H 0.4249 0.4242 0.0364 0.037 Uiso 1 1 calc R U . . .
C16 C 0.62898(19) 0.51314(15) 0.1459(5) 0.0171(11) Uani 1 1 d . . . . .
C17 C 0.65243(19) 0.53582(16) 0.2559(5) 0.0206(11) Uani 1 1 d . . . . .
C18 C 0.7013(2) 0.54512(17) 0.2429(6) 0.0248(12) Uani 1 1 d . . . . .
H18 H 0.7168 0.5602 0.3160 0.030 Uiso 1 1 calc R U . . .
C19 C 0.72853(19) 0.53334(17) 0.1285(7) 0.0266(12) Uani 1 1 d . . . . .
C20 C 0.7060(2) 0.50991(14) 0.0267(6) 0.0236(13) Uani 1 1 d . . . . .
H20 H 0.7247 0.5009 -0.0508 0.028 Uiso 1 1 calc R U . . .
C21 C 0.65676(16) 0.4985(3) 0.0305(4) 0.0204(9) Uani 1 1 d . . . . .
C22 C 0.6262(2) 0.55300(17) 0.3874(6) 0.0220(11) Uani 1 1 d . . . . .
C23 C 0.6616(2) 0.5691(2) 0.4984(6) 0.0332(14) Uani 1 1 d . . . . .
H23A H 0.6842 0.5463 0.5231 0.050 Uiso 1 1 calc R U . . .
H23B H 0.6436 0.5778 0.5814 0.050 Uiso 1 1 calc R U . . .
H23C H 0.6798 0.5933 0.4615 0.050 Uiso 1 1 calc R U . . .
C24 C 0.5955(2) 0.51963(16) 0.4604(6) 0.0241(12) Uani 1 1 d . . . . .
H24A H 0.5715 0.5083 0.3950 0.036 Uiso 1 1 calc R U . . .
H24B H 0.5788 0.5326 0.5399 0.036 Uiso 1 1 calc R U . . .
H24C H 0.6163 0.4966 0.4933 0.036 Uiso 1 1 calc R U . . .
C25 C 0.5950(2) 0.5913(2) 0.3445(9) 0.0220(16) Uani 1 1 d . . . . .
H25A H 0.6148 0.6116 0.2923 0.033 Uiso 1 1 calc R U . . .
H25B H 0.5820 0.6051 0.4280 0.033 Uiso 1 1 calc R U . . .
H25C H 0.5682 0.5816 0.2858 0.033 Uiso 1 1 calc R U . . .
C26 C 0.7810(2) 0.5455(2) 0.1181(8) 0.0370(15) Uani 1 1 d . . . . .
H26A H 0.7838 0.5764 0.1090 0.056 Uiso 1 1 calc R U . . .
H26B H 0.7954 0.5318 0.0363 0.056 Uiso 1 1 calc R U . . .
H26C H 0.7981 0.5362 0.2022 0.056 Uiso 1 1 calc R U . . .
C27 C 0.6362(2) 0.47079(17) -0.0871(5) 0.0228(12) Uani 1 1 d . . . . .
C28 C 0.6180(2) 0.42877(17) -0.0260(6) 0.0275(13) Uani 1 1 d . . . . .
H28A H 0.6442 0.4152 0.0266 0.041 Uiso 1 1 calc R U . . .
H28B H 0.6077 0.4100 -0.1018 0.041 Uiso 1 1 calc R U . . .
H28C H 0.5906 0.4343 0.0360 0.041 Uiso 1 1 calc R U . . .
C29 C 0.5954(2) 0.49303(18) -0.1667(5) 0.0224(14) Uani 1 1 d . . . . .
H29A H 0.5693 0.5004 -0.1018 0.034 Uiso 1 1 calc R U . . .
H29B H 0.5828 0.4740 -0.2387 0.034 Uiso 1 1 calc R U . . .
H29C H 0.6079 0.5189 -0.2104 0.034 Uiso 1 1 calc R U . . .
C30 C 0.6744(2) 0.4596(2) -0.1975(6) 0.0360(15) Uani 1 1 d . . . . .
H30A H 0.6853 0.4856 -0.2438 0.054 Uiso 1 1 calc R U . . .
H30B H 0.6602 0.4404 -0.2665 0.054 Uiso 1 1 calc R U . . .
H30C H 0.7019 0.4457 -0.1525 0.054 Uiso 1 1 calc R U . . .
Th2 Th 1.0000 0.5000 0.31819(2) 0.01330(5) Uani 1 2 d S T P . .
O3 O 0.91993(13) 0.49043(10) 0.3220(3) 0.0166(9) Uani 1 1 d . . . . .
O4 O 0.98863(12) 0.57091(10) 0.3173(3) 0.0155(9) Uani 1 1 d . . . . .
C31 C 0.8717(2) 0.48063(17) 0.3303(5) 0.0178(11) Uani 1 1 d . . . . .
C32 C 0.84414(18) 0.49308(16) 0.4476(5) 0.0158(12) Uani 1 1 d . . . . .
C33 C 0.7963(2) 0.47953(17) 0.4557(6) 0.0237(12) Uani 1 1 d . . . . .
H33 H 0.7777 0.4878 0.5343 0.028 Uiso 1 1 calc R U . . .
C34 C 0.7747(2) 0.45474(18) 0.3552(6) 0.0259(12) Uani 1 1 d . . . . .
C35 C 0.8015(2) 0.44446(17) 0.2401(6) 0.0252(12) Uani 1 1 d . . . . .
H35 H 0.7865 0.4282 0.1687 0.030 Uiso 1 1 calc R U . . .
C36 C 0.84941(19) 0.45663(16) 0.2225(5) 0.0197(11) Uani 1 1 d . . . . .
C37 C 0.8638(2) 0.52270(17) 0.5636(5) 0.0220(12) Uani 1 1 d . . . . .
C38 C 0.90603(18) 0.5017(3) 0.6410(5) 0.0254(10) Uani 1 1 d . . . . .
H38A H 0.8948 0.4756 0.6856 0.038 Uiso 1 1 calc R U . . .
H38B H 0.9184 0.5212 0.7122 0.038 Uiso 1 1 calc R U . . .
H38C H 0.9319 0.4950 0.5748 0.038 Uiso 1 1 calc R U . . .
C39 C 0.8254(2) 0.5327(2) 0.6754(6) 0.0339(15) Uani 1 1 d . . . . .
H39A H 0.7978 0.5469 0.6318 0.051 Uiso 1 1 calc R U . . .
H39B H 0.8395 0.5513 0.7464 0.051 Uiso 1 1 calc R U . . .
H39C H 0.8146 0.5063 0.7191 0.051 Uiso 1 1 calc R U . . .
C40 C 0.8790(2) 0.56552(17) 0.5000(6) 0.0265(12) Uani 1 1 d . . . . .
H40A H 0.9059 0.5611 0.4353 0.040 Uiso 1 1 calc R U . . .
H40B H 0.8892 0.5848 0.5745 0.040 Uiso 1 1 calc R U . . .
H40C H 0.8516 0.5779 0.4498 0.040 Uiso 1 1 calc R U . . .
C41 C 0.7223(2) 0.4408(2) 0.3689(7) 0.0358(15) Uani 1 1 d . . . . .
H41A H 0.7101 0.4485 0.4614 0.054 Uiso 1 1 calc R U . . .
H41B H 0.7201 0.4100 0.3565 0.054 Uiso 1 1 calc R U . . .
H41C H 0.7028 0.4550 0.2975 0.054 Uiso 1 1 calc R U . . .
C42 C 0.8756(2) 0.44167(17) 0.0883(5) 0.0217(12) Uani 1 1 d . . . . .
C43 C 0.9106(2) 0.40501(19) 0.1257(7) 0.0248(14) Uani 1 1 d . . . . .
H43A H 0.9372 0.4160 0.1828 0.037 Uiso 1 1 calc R U . . .
H43B H 0.9238 0.3927 0.0400 0.037 Uiso 1 1 calc R U . . .
H43C H 0.8931 0.3832 0.1779 0.037 Uiso 1 1 calc R U . . .
C44 C 0.9035(2) 0.47694(17) 0.0146(5) 0.0260(13) Uani 1 1 d . . . . .
H44A H 0.8807 0.4981 -0.0213 0.039 Uiso 1 1 calc R U . . .
H44B H 0.9220 0.4649 -0.0629 0.039 Uiso 1 1 calc R U . . .
H44C H 0.9257 0.4905 0.0807 0.039 Uiso 1 1 calc R U . . .
C45 C 0.8400(2) 0.4245(2) -0.0224(6) 0.0329(14) Uani 1 1 d . . . . .
H45A H 0.8247 0.3986 0.0123 0.049 Uiso 1 1 calc R U . . .
H45B H 0.8577 0.4183 -0.1084 0.049 Uiso 1 1 calc R U . . .
H45C H 0.8151 0.4459 -0.0413 0.049 Uiso 1 1 calc R U . . .
C46 C 0.98304(18) 0.61364(15) 0.3165(5) 0.0159(11) Uani 1 1 d . . . . .
C47 C 1.0011(3) 0.63881(13) 0.4293(4) 0.0209(9) Uani 1 1 d . . . . .
C48 C 0.9939(3) 0.68276(15) 0.4246(5) 0.0246(15) Uani 1 1 d . . . . .
H48 H 1.0048 0.6994 0.5009 0.030 Uiso 1 1 calc R U . . .
C49 C 0.9720(3) 0.70297(17) 0.3159(6) 0.0321(15) Uani 1 1 d . . . . .
C50 C 0.9550(2) 0.67849(16) 0.2071(6) 0.0261(12) Uani 1 1 d . . . . .
H50 H 0.9398 0.6923 0.1310 0.031 Uiso 1 1 calc R U . . .
C51 C 0.9592(2) 0.63450(16) 0.2035(5) 0.0193(11) Uani 1 1 d . . . . .
C52 C 1.0301(2) 0.61996(16) 0.5528(5) 0.0209(11) Uani 1 1 d . . . . .
C53 C 1.0429(3) 0.65348(19) 0.6640(6) 0.0335(15) Uani 1 1 d . . . . .
H53A H 1.0632 0.6755 0.6223 0.050 Uiso 1 1 calc R U . . .
H53B H 1.0604 0.6399 0.7407 0.050 Uiso 1 1 calc R U . . .
H53C H 1.0131 0.6663 0.6997 0.050 Uiso 1 1 calc R U . . .
C54 C 1.0006(3) 0.58597(14) 0.6299(4) 0.0244(10) Uani 1 1 d . . . . .
H54A H 0.9711 0.5988 0.6676 0.037 Uiso 1 1 calc R U . . .
H54B H 1.0199 0.5742 0.7062 0.037 Uiso 1 1 calc R U . . .
H54C H 0.9919 0.5632 0.5649 0.037 Uiso 1 1 calc R U . . .
C55 C 1.0778(2) 0.60181(17) 0.4985(6) 0.0253(12) Uani 1 1 d . . . . .
H55A H 1.0710 0.5792 0.4313 0.038 Uiso 1 1 calc R U . . .
H55B H 1.0965 0.5903 0.5765 0.038 Uiso 1 1 calc R U . . .
H55C H 1.0963 0.6243 0.4529 0.038 Uiso 1 1 calc R U . . .
C56 C 0.9660(3) 0.75111(19) 0.3136(8) 0.056(2) Uani 1 1 d . . . . .
H56A H 0.9358 0.7589 0.3602 0.084 Uiso 1 1 calc R U . . .
H56B H 0.9652 0.7610 0.2169 0.084 Uiso 1 1 calc R U . . .
H56C H 0.9933 0.7643 0.3621 0.084 Uiso 1 1 calc R U . . .
C57 C 0.9357(2) 0.61052(16) 0.0815(5) 0.0200(11) Uani 1 1 d . . . . .
C58 C 0.8937(2) 0.58386(19) 0.1356(7) 0.0211(13) Uani 1 1 d . . . . .
H58A H 0.9060 0.5621 0.1992 0.032 Uiso 1 1 calc R U . . .
H58B H 0.8773 0.5702 0.0571 0.032 Uiso 1 1 calc R U . . .
H58C H 0.8708 0.6022 0.1852 0.032 Uiso 1 1 calc R U . . .
C59 C 0.9713(2) 0.58206(17) 0.0023(5) 0.0228(12) Uani 1 1 d . . . . .
H59A H 0.9964 0.5996 -0.0409 0.034 Uiso 1 1 calc R U . . .
H59B H 0.9539 0.5663 -0.0700 0.034 Uiso 1 1 calc R U . . .
H59C H 0.9863 0.5620 0.0673 0.034 Uiso 1 1 calc R U . . .
C60 C 0.9138(2) 0.64063(18) -0.0285(6) 0.0333(14) Uani 1 1 d . . . . .
H60A H 0.8887 0.6581 0.0148 0.050 Uiso 1 1 calc R U . . .
H60B H 0.8997 0.6239 -0.1042 0.050 Uiso 1 1 calc R U . . .
H60C H 0.9393 0.6590 -0.0659 0.050 Uiso 1 1 calc R U . . .
K1 K 0.25925(6) 0.25205(5) 0.62587(18) 0.0443(4) Uani 1 1 d . . . . .
O5 O 0.1919(2) 0.2907(2) 0.4513(7) 0.0764(18) Uiso 1 1 d . . . . .
O6 O 0.3362(2) 0.27390(18) 0.4643(6) 0.0612(16) Uani 1 1 d . . . . .
O7 O 0.25264(18) 0.17884(16) 0.4850(6) 0.0568(15) Uani 1 1 d . . . . .
O8 O 0.2025(2) 0.22611(18) 0.8462(6) 0.0647(16) Uani 1 1 d . . . . .
O9 O 0.3359(2) 0.22526(19) 0.7806(7) 0.0693(17) Uiso 1 1 d . . . . .
O10A O 0.2585(6) 0.3205(6) 0.7949(19) 0.094(5) Uiso 0.5 1 d . . P A 1
O10B O 0.2737(4) 0.3264(3) 0.7443(12) 0.047(3) Uiso 0.5 1 d . . P A 2
C61 C 0.1480(4) 0.3130(4) 0.4798(13) 0.101(4) Uiso 1 1 d . . . . .
H61A H 0.1254 0.3113 0.4000 0.122 Uiso 1 1 calc R U . B 2
H61B H 0.1544 0.3433 0.5008 0.122 Uiso 1 1 calc R U . B 2
C62 C 0.1281(6) 0.2907(5) 0.6035(16) 0.141(5) Uiso 1 1 d . . . C 2
H62A H 0.1188 0.2618 0.5775 0.211 Uiso 1 1 calc R U . C 2
H62B H 0.0996 0.3060 0.6379 0.211 Uiso 1 1 calc R U . C 2
H62C H 0.1527 0.2897 0.6768 0.211 Uiso 1 1 calc R U . C 2
C63 C 0.2077(6) 0.3073(5) 0.3324(17) 0.156(6) Uiso 1 1 d . . . D 1
H63A H 0.1786 0.3160 0.2793 0.187 Uiso 1 1 calc R U . D 1
H63B H 0.2228 0.2838 0.2794 0.187 Uiso 1 1 calc R U . D 1
C64 C 0.2386(5) 0.3400(5) 0.3270(16) 0.137(5) Uiso 1 1 d . . . D 1
H64A H 0.2220 0.3661 0.3555 0.206 Uiso 1 1 calc R U . D 1
H64B H 0.2507 0.3433 0.2316 0.206 Uiso 1 1 calc R U . D 1
H64C H 0.2659 0.3347 0.3898 0.206 Uiso 1 1 calc R U . D 1
C65 C 0.3714(3) 0.3028(2) 0.5174(9) 0.053(2) Uani 1 1 d . . . . .
H65A H 0.3767 0.2983 0.6183 0.063 Uiso 1 1 calc R U . . .
H65B H 0.3611 0.3326 0.5022 0.063 Uiso 1 1 calc R U . . .
C66 C 0.4162(3) 0.2931(3) 0.4366(11) 0.069(3) Uani 1 1 d . . . . .
H66A H 0.4340 0.2690 0.4783 0.083 Uiso 1 1 calc R U . . .
H66B H 0.4378 0.3180 0.4320 0.083 Uiso 1 1 calc R U . . .
C67 C 0.3969(4) 0.2818(3) 0.2947(11) 0.072(3) Uani 1 1 d . . . . .
H67A H 0.3920 0.3075 0.2370 0.087 Uiso 1 1 calc R U . . .
H67B H 0.4190 0.2622 0.2454 0.087 Uiso 1 1 calc R U . . .
C68 C 0.3497(4) 0.2608(4) 0.3273(10) 0.084(3) Uani 1 1 d . . . . .
H68A H 0.3248 0.2694 0.2590 0.100 Uiso 1 1 calc R U . . .
H68B H 0.3533 0.2295 0.3236 0.100 Uiso 1 1 calc R U . . .
C69 C 0.2217(3) 0.1670(3) 0.3713(12) 0.077(3) Uani 1 1 d . . . . .
H69A H 0.2031 0.1918 0.3378 0.092 Uiso 1 1 calc R U . . .
H69B H 0.1987 0.1446 0.4006 0.092 Uiso 1 1 calc R U . . .
C70 C 0.2545(4) 0.1510(4) 0.2603(9) 0.083(4) Uani 1 1 d . . . . .
H70A H 0.2375 0.1312 0.1969 0.100 Uiso 1 1 calc R U . . .
H70B H 0.2685 0.1745 0.2053 0.100 Uiso 1 1 calc R U . . .
C71 C 0.2918(4) 0.1290(3) 0.3417(8) 0.068(3) Uani 1 1 d . . . . .
H71A H 0.3233 0.1297 0.2923 0.082 Uiso 1 1 calc R U . . .
H71B H 0.2826 0.0991 0.3578 0.082 Uiso 1 1 calc R U . . .
C72 C 0.2951(3) 0.1526(2) 0.4772(8) 0.0461(17) Uani 1 1 d . . . . .
H72A H 0.2961 0.1324 0.5563 0.055 Uiso 1 1 calc R U . . .
H72B H 0.3247 0.1702 0.4797 0.055 Uiso 1 1 calc R U . . .
C73 C 0.1911(4) 0.2491(3) 0.9667(12) 0.095(4) Uani 1 1 d . . . . .
H73A H 0.1866 0.2795 0.9434 0.114 Uiso 1 1 calc R U . . .
H73B H 0.2178 0.2468 1.0351 0.114 Uiso 1 1 calc R U . . .
C74 C 0.1476(4) 0.2322(3) 1.0246(13) 0.087(3) Uani 1 1 d . . . . .
H74A H 0.1189 0.2476 0.9895 0.104 Uiso 1 1 calc R U . . .
H74B H 0.1481 0.2337 1.1275 0.104 Uiso 1 1 calc R U . . .
C75 C 0.1479(3) 0.1866(3) 0.9745(12) 0.075(3) Uani 1 1 d . . . . .
H75A H 0.1651 0.1679 1.0408 0.090 Uiso 1 1 calc R U . . .
H75B H 0.1146 0.1758 0.9608 0.090 Uiso 1 1 calc R U . . .
C76 C 0.1739(5) 0.1897(3) 0.8414(12) 0.102(4) Uani 1 1 d . . . . .
H76A H 0.1944 0.1644 0.8273 0.122 Uiso 1 1 calc R U . . .
H76B H 0.1507 0.1916 0.7632 0.122 Uiso 1 1 calc R U . . .
C77 C 0.3832(3) 0.2117(3) 0.7462(9) 0.064(2) Uiso 1 1 d . . . . .
H77A H 0.3973 0.2307 0.6752 0.077 Uiso 1 1 calc R U . . .
H77B H 0.3822 0.1826 0.7076 0.077 Uiso 1 1 calc R U . . .
C78 C 0.4121(4) 0.2124(3) 0.8709(11) 0.084(3) Uiso 1 1 d . . . . .
H78A H 0.4269 0.2406 0.8873 0.101 Uiso 0.5 1 calc R U P E 1
H78B H 0.4376 0.1903 0.8701 0.101 Uiso 0.5 1 calc R U P E 1
H78C H 0.4325 0.1866 0.8724 0.101 Uiso 0.5 1 calc R U P F 2
H78D H 0.4340 0.2372 0.8662 0.101 Uiso 0.5 1 calc R U P F 2
C79A C 0.3665(6) 0.2012(5) 0.9900(16) 0.047(4) Uiso 0.5 1 d . . P A 1
H79A H 0.3728 0.1746 1.0416 0.057 Uiso 0.5 1 calc R U P A 1
H79B H 0.3614 0.2248 1.0565 0.057 Uiso 0.5 1 calc R U P A 1
C79B C 0.3909(7) 0.2141(6) 0.973(2) 0.065(5) Uiso 0.5 1 d . . P A 2
H79C H 0.4043 0.2367 1.0335 0.078 Uiso 0.5 1 calc R U P A 2
H79D H 0.3934 0.1867 1.0234 0.078 Uiso 0.5 1 calc R U P A 2
C80A C 0.3234(7) 0.1966(6) 0.8860(19) 0.065(5) Uiso 0.5 1 d . . P A 1
H80A H 0.3211 0.1673 0.8495 0.078 Uiso 0.5 1 calc R U P A 1
H80B H 0.2924 0.2044 0.9303 0.078 Uiso 0.5 1 calc R U P A 1
C80B C 0.3366(9) 0.2239(8) 0.938(2) 0.093(7) Uiso 0.5 1 d . . P A 2
H80C H 0.3150 0.2013 0.9734 0.112 Uiso 0.5 1 calc R U P A 2
H80D H 0.3264 0.2514 0.9778 0.112 Uiso 0.5 1 calc R U P A 2
C81 C 0.2452(4) 0.3622(4) 0.7291(14) 0.090(4) Uiso 1 1 d . . . . .
H81A H 0.2099 0.3673 0.7333 0.108 Uiso 0.5 1 calc R U P A 1
H81B H 0.2561 0.3637 0.6311 0.108 Uiso 0.5 1 calc R U P A 1
H81C H 0.2125 0.3537 0.6979 0.108 Uiso 0.5 1 calc R U P A 2
H81D H 0.2594 0.3809 0.6572 0.108 Uiso 0.5 1 calc R U P A 2
C82A C 0.2741(6) 0.3945(4) 0.8250(14) 0.041(3) Uiso 0.5 1 d . . P A 1
H82A H 0.2541 0.4193 0.8510 0.049 Uiso 0.5 1 calc R U P A 1
H82B H 0.3043 0.4043 0.7800 0.049 Uiso 0.5 1 calc R U P A 1
C82B C 0.2417(12) 0.3850(10) 0.860(3) 0.143(11) Uiso 0.5 1 d . . P A 2
H82C H 0.2166 0.3730 0.9220 0.172 Uiso 0.5 1 calc R U P A 2
H82D H 0.2360 0.4157 0.8462 0.172 Uiso 0.5 1 calc R U P A 2
C83A C 0.2848(5) 0.3644(4) 0.9560(15) 0.033(3) Uiso 0.5 1 d . . P A 1
H83A H 0.3112 0.3764 1.0133 0.039 Uiso 0.5 1 calc R U P A 1
H83B H 0.2555 0.3617 1.0148 0.039 Uiso 0.5 1 calc R U P A 1
C83B C 0.2915(10) 0.3760(9) 0.911(3) 0.102(9) Uiso 0.5 1 d . . P A 2
H83C H 0.3123 0.4012 0.8990 0.122 Uiso 0.5 1 calc R U P A 2
H83D H 0.2907 0.3684 1.0110 0.122 Uiso 0.5 1 calc R U P A 2
C84A C 0.2977(6) 0.3264(5) 0.9050(19) 0.060(4) Uiso 0.5 1 d . . P A 1
H84A H 0.2963 0.3040 0.9771 0.072 Uiso 0.5 1 calc R U P A 1
H84B H 0.3304 0.3271 0.8633 0.072 Uiso 0.5 1 calc R U P A 1
C84B C 0.3095(9) 0.3416(8) 0.831(2) 0.090(7) Uiso 0.5 1 d . . P A 2
H84C H 0.3375 0.3512 0.7755 0.109 Uiso 0.5 1 calc R U P A 2
H84D H 0.3205 0.3187 0.8944 0.109 Uiso 0.5 1 calc R U P A 2

loop_
_atom_site_aniso_label
_atom_site_aniso_U_11
_atom_site_aniso_U_22
_atom_site_aniso_U_33
_atom_site_aniso_U_23
_atom_site_aniso_U_13
_atom_site_aniso_U_12
Th1 0.01442(12) 0.01237(10) 0.01434(10) 0.000 0.000 -0.00114(17)
O1 0.015(3) 0.0154(16) 0.0170(15) -0.0005(11) 0.0011(15) -0.0026(15)
O2 0.0171(18) 0.010(2) 0.0184(15) 0.0003(14) 0.0003(12) 0.0002(15)
C1 0.016(4) 0.015(2) 0.020(2) 0.0008(17) 0.0066(18) -0.0009(18)
C2 0.016(3) 0.017(2) 0.022(3) -0.0012(19) 0.005(2) -0.002(2)
C3 0.025(3) 0.019(3) 0.029(3) 0.008(2) 0.001(2) 0.002(2)
C4 0.026(3) 0.017(3) 0.037(3) 0.000(2) 0.002(2) -0.002(2)
C5 0.022(3) 0.020(2) 0.028(2) -0.0066(16) -0.002(4) -0.001(3)
C6 0.007(4) 0.020(2) 0.020(2) -0.0022(16) 0.003(2) -0.002(2)
C7 0.022(3) 0.018(3) 0.020(3) 0.004(2) -0.001(2) -0.003(2)
C8 0.035(4) 0.025(3) 0.028(3) 0.006(2) -0.008(3) 0.000(3)
C9 0.023(4) 0.022(3) 0.030(4) 0.005(3) -0.001(3) -0.006(3)
C10 0.025(3) 0.024(3) 0.018(3) -0.001(2) -0.001(2) -0.003(2)
C11 0.058(5) 0.018(3) 0.048(4) 0.003(3) -0.008(3) 0.001(3)
C12 0.028(3) 0.019(3) 0.018(3) -0.007(2) -0.002(2) 0.000(2)
C13 0.036(4) 0.028(2) 0.015(2) 0.0001(17) -0.004(4) 0.001(4)
C14 0.041(4) 0.021(3) 0.028(3) -0.008(2) -0.007(3) 0.002(3)
C15 0.025(3) 0.022(3) 0.027(3) -0.002(2) -0.007(2) 0.002(2)
C16 0.015(3) 0.013(2) 0.023(3) 0.0063(17) 0.000(2) -0.0001(18)
C17 0.019(3) 0.017(3) 0.026(3) 0.006(2) -0.002(2) 0.002(2)
C18 0.019(3) 0.023(3) 0.032(3) 0.005(2) -0.005(2) -0.003(2)
C19 0.011(3) 0.022(3) 0.047(4) 0.008(3) 0.003(3) 0.002(2)
C20 0.024(3) 0.016(3) 0.031(3) 0.0069(19) 0.007(2) 0.0029(19)
C21 0.021(2) 0.017(2) 0.023(2) 0.010(4) 0.0039(16) 0.002(3)
C22 0.022(3) 0.023(3) 0.021(3) -0.002(2) -0.006(2) -0.001(2)
C23 0.033(4) 0.037(3) 0.030(3) -0.004(3) -0.011(3) -0.006(3)
C24 0.032(3) 0.022(3) 0.019(3) 0.001(2) -0.002(2) -0.003(2)
C25 0.022(3) 0.023(3) 0.021(4) 0.000(3) -0.002(3) -0.007(3)
C26 0.018(3) 0.038(4) 0.055(4) 0.012(3) 0.001(3) -0.003(3)
C27 0.026(3) 0.025(3) 0.018(3) 0.001(2) 0.009(2) 0.003(2)
C28 0.031(3) 0.020(3) 0.032(3) 0.000(2) 0.003(3) 0.001(2)
C29 0.032(3) 0.018(4) 0.017(2) 0.003(2) 0.0019(19) 0.000(2)
C30 0.041(4) 0.040(4) 0.028(3) -0.001(3) 0.014(3) 0.005(3)
Th2 0.01473(12) 0.01301(10) 0.01217(9) 0.000 0.000 -0.00258(17)
O3 0.0156(18) 0.019(2) 0.0150(16) 0.0005(12) -0.0007(13) -0.0039(14)
O4 0.017(3) 0.0147(16) 0.0151(15) -0.0012(12) 0.0002(12) -0.0015(14)
C31 0.014(3) 0.020(3) 0.019(3) 0.0072(19) 0.001(2) -0.002(2)
C32 0.022(3) 0.008(3) 0.017(2) 0.0039(17) 0.0030(17) -0.0017(19)
C33 0.016(3) 0.028(3) 0.027(3) 0.007(2) 0.006(2) 0.004(2)
C34 0.018(3) 0.024(3) 0.036(3) 0.013(2) -0.003(2) -0.003(2)
C35 0.021(3) 0.025(3) 0.030(3) 0.005(2) -0.009(2) -0.005(2)
C36 0.017(3) 0.021(3) 0.021(3) 0.006(2) -0.004(2) -0.003(2)
C37 0.025(3) 0.023(3) 0.017(3) 0.001(2) 0.005(2) -0.002(2)
C38 0.032(3) 0.029(3) 0.015(2) -0.005(4) 0.0013(17) 0.000(4)
C39 0.033(4) 0.040(4) 0.028(3) -0.005(3) 0.012(3) -0.004(3)
C40 0.028(3) 0.026(3) 0.025(3) -0.001(2) 0.001(2) 0.000(2)
C41 0.018(3) 0.043(4) 0.047(4) 0.011(3) 0.000(3) -0.009(3)
C42 0.024(3) 0.021(3) 0.020(3) -0.002(2) -0.005(2) -0.007(2)
C43 0.026(4) 0.023(3) 0.026(3) 0.000(3) -0.003(3) -0.001(3)
C44 0.035(4) 0.031(3) 0.012(3) 0.003(2) -0.004(2) -0.006(3)
C45 0.030(4) 0.041(4) 0.027(3) -0.005(3) -0.011(3) -0.007(3)
C46 0.018(3) 0.012(2) 0.018(2) 0.0009(18) 0.0062(18) -0.0021(18)
C47 0.025(2) 0.018(2) 0.0191(19) -0.0006(15) 0.007(4) 0.001(4)
C48 0.033(4) 0.017(2) 0.024(2) -0.0019(16) 0.000(3) -0.008(3)
C49 0.052(4) 0.012(3) 0.033(3) 0.002(2) -0.002(3) -0.004(3)
C50 0.035(3) 0.016(3) 0.028(3) 0.005(2) -0.004(3) 0.000(2)
C51 0.021(3) 0.018(3) 0.018(3) 0.0031(19) 0.004(2) -0.002(2)
C52 0.026(3) 0.018(3) 0.018(3) -0.004(2) -0.001(2) -0.002(2)
C53 0.051(4) 0.025(3) 0.024(3) -0.007(2) -0.009(3) -0.001(3)
C54 0.031(3) 0.027(2) 0.0149(19) 0.0014(16) -0.010(5) -0.004(4)
C55 0.027(3) 0.027(3) 0.022(3) 0.001(2) -0.007(2) -0.007(2)
C56 0.100(7) 0.015(3) 0.053(5) 0.000(3) -0.022(4) -0.004(4)
C57 0.022(3) 0.018(3) 0.020(3) 0.004(2) -0.002(2) -0.004(2)
C58 0.019(3) 0.022(3) 0.022(3) 0.001(3) -0.001(3) 0.000(2)
C59 0.025(3) 0.027(3) 0.016(3) 0.001(2) -0.001(2) -0.005(2)
C60 0.044(4) 0.026(3) 0.029(3) 0.009(2) -0.013(3) -0.006(3)
K1 0.0399(9) 0.0342(8) 0.0589(9) -0.0132(7) 0.0010(7) 0.0016(6)
O6 0.066(4) 0.072(4) 0.046(3) -0.001(3) 0.009(3) -0.028(3)
O7 0.047(3) 0.057(3) 0.066(4) -0.031(3) -0.007(3) 0.018(2)
O8 0.063(4) 0.060(4) 0.070(4) -0.021(3) 0.007(3) -0.013(3)
C65 0.061(5) 0.032(4) 0.066(5) 0.006(3) 0.001(4) -0.007(3)
C66 0.048(5) 0.037(4) 0.123(9) 0.001(5) 0.013(5) 0.001(4)
C67 0.081(7) 0.048(5) 0.088(7) -0.001(5) 0.034(6) -0.007(5)
C68 0.083(8) 0.108(9) 0.060(6) -0.005(5) 0.013(5) -0.036(7)
C69 0.050(6) 0.063(6) 0.118(9) -0.002(6) -0.024(6) 0.005(4)
C70 0.113(10) 0.092(9) 0.045(6) -0.010(5) -0.035(6) 0.009(6)
C71 0.099(8) 0.060(5) 0.045(5) -0.011(4) 0.000(5) 0.038(5)
C72 0.045(4) 0.040(4) 0.053(4) -0.004(3) 0.005(4) 0.007(3)
C73 0.097(9) 0.089(8) 0.099(8) -0.040(7) 0.036(7) -0.022(6)
C74 0.077(8) 0.082(7) 0.101(8) 0.001(6) 0.027(6) 0.003(6)
C75 0.056(6) 0.066(6) 0.104(8) 0.023(6) -0.012(6) -0.016(5)
C76 0.118(10) 0.078(7) 0.109(10) -0.032(6) 0.015(8) -0.038(7)

loop_
_atom_type_symbol
_atom_type_description
_atom_type_scat_dispersion_real
_atom_type_scat_dispersion_imag
_atom_type_scat_source
C C 0.0033 0.0016 'International Tables Vol C Tables 4.2.6.8 and 6.1.1.4'
H H 0.0000 0.0000 'International Tables Vol C Tables 4.2.6.8 and 6.1.1.4'
K K 0.2009 0.2494 'International Tables Vol C Tables 4.2.6.8 and 6.1.1.4'
O O 0.0106 0.0060 'International Tables Vol C Tables 4.2.6.8 and 6.1.1.4'
Th Th -7.2400 8.8979 'International Tables Vol C Tables 4.2.6.8 and 6.1.1.4'

loop_
_geom_angle_atom_site_label_1
_geom_angle_atom_site_label_2
_geom_angle_atom_site_label_3
_geom_angle
_geom_angle_site_symmetry_1
_geom_angle_site_symmetry_3
O2 Th1 O2 178.49(16) . 2_665
O2 Th1 O1 90.52(15) . 2_665
O2 Th1 O1 89.50(15) 2_665 2_665
O2 Th1 O1 89.50(15) . .
O2 Th1 O1 90.51(15) 2_665 .
O1 Th1 O1 178.94(15) 2_665 .
C1 O1 Th1 178.6(4) . .
C16 O2 Th1 176.1(3) . .
O1 C1 C2 120.3(4) . .
O1 C1 C6 120.2(4) . .
C2 C1 C6 119.5(4) . .
C3 C2 C1 117.9(5) . .
C3 C2 C7 118.3(5) . .
C1 C2 C7 123.8(4) . .
C4 C3 C2 124.1(5) . .
C3 C4 C5 116.9(5) . .
C3 C4 C11 122.2(5) . .
C5 C4 C11 120.9(5) . .
C6 C5 C4 123.7(5) . .
C5 C6 C1 118.0(5) . .
C5 C6 C12 118.8(4) . .
C1 C6 C12 123.2(4) . .
C10 C7 C8 105.5(4) . .
C10 C7 C9 110.9(5) . .
C8 C7 C9 106.2(5) . .
C10 C7 C2 112.1(4) . .
C8 C7 C2 112.7(4) . .
C9 C7 C2 109.1(5) . .
C13 C12 C6 113.4(5) . .
C13 C12 C15 110.7(5) . .
C6 C12 C15 108.6(4) . .
C13 C12 C14 105.3(4) . .
C6 C12 C14 112.7(4) . .
C15 C12 C14 106.1(5) . .
O2 C16 C21 120.6(4) . .
O2 C16 C17 119.9(5) . .
C21 C16 C17 119.5(5) . .
C18 C17 C16 118.7(5) . .
C18 C17 C22 117.0(5) . .
C16 C17 C22 124.2(5) . .
C19 C18 C17 123.0(5) . .
C20 C19 C18 117.6(5) . .
C20 C19 C26 121.8(6) . .
C18 C19 C26 120.6(6) . .
C19 C20 C21 123.9(5) . .
C20 C21 C16 117.2(5) . .
C20 C21 C27 118.9(4) . .
C16 C21 C27 123.8(4) . .
C24 C22 C23 105.3(5) . .
C24 C22 C25 110.6(5) . .
C23 C22 C25 106.6(5) . .
C24 C22 C17 113.2(4) . .
C23 C22 C17 112.4(5) . .
C25 C22 C17 108.5(5) . .
C29 C27 C28 110.2(5) . .
C29 C27 C21 112.3(5) . .
C28 C27 C21 109.3(5) . .
C29 C27 C30 105.5(4) . .
C28 C27 C30 106.9(5) . .
C21 C27 C30 112.5(5) . .
O3 Th2 O3 178.13(16) 2_765 .
O3 Th2 O4 90.26(12) 2_765 .
O3 Th2 O4 89.75(12) . .
O3 Th2 O4 89.75(12) 2_765 2_765
O3 Th2 O4 90.26(12) . 2_765
O4 Th2 O4 179.58(16) . 2_765
C31 O3 Th2 174.2(3) . .
C46 O4 Th2 178.5(3) . .
O3 C31 C32 120.5(4) . .
O3 C31 C36 119.9(4) . .
C32 C31 C36 119.5(5) . .
C33 C32 C31 118.1(5) . .
C33 C32 C37 118.5(4) . .
C31 C32 C37 123.3(5) . .
C34 C33 C32 123.1(5) . .
C35 C34 C33 117.7(5) . .
C35 C34 C41 121.1(6) . .
C33 C34 C41 121.1(5) . .
C34 C35 C36 123.2(5) . .
C35 C36 C31 118.2(5) . .
C35 C36 C42 117.5(5) . .
C31 C36 C42 124.3(5) . .
C38 C37 C40 111.3(5) . .
C38 C37 C39 105.9(4) . .
C40 C37 C39 106.5(5) . .
C38 C37 C32 110.8(5) . .
C40 C37 C32 109.8(4) . .
C39 C37 C32 112.4(5) . .
C44 C42 C45 104.9(4) . .
C44 C42 C43 109.5(5) . .
C45 C42 C43 107.3(5) . .
C44 C42 C36 113.5(4) . .
C45 C42 C36 112.4(5) . .
C43 C42 C36 109.0(4) . .
O4 C46 C51 120.9(4) . .
O4 C46 C47 120.4(4) . .
C51 C46 C47 118.7(5) . .
C48 C47 C46 118.3(5) . .
C48 C47 C52 118.5(5) . .
C46 C47 C52 123.1(4) . .
C49 C48 C47 123.4(5) . .
C48 C49 C50 117.9(5) . .
C48 C49 C56 121.5(5) . .
C50 C49 C56 120.5(5) . .
C49 C50 C51 123.2(5) . .
C50 C51 C46 118.5(5) . .
C50 C51 C57 118.3(5) . .
C46 C51 C57 123.2(4) . .
C55 C52 C54 111.2(5) . .
C55 C52 C53 107.2(5) . .
C54 C52 C53 105.4(4) . .
C55 C52 C47 109.2(5) . .
C54 C52 C47 111.1(5) . .
C53 C52 C47 112.7(4) . .
C58 C57 C59 109.6(5) . .
C58 C57 C51 109.4(4) . .
C59 C57 C51 113.3(5) . .
C58 C57 C60 105.8(5) . .
C59 C57 C60 105.8(5) . .
C51 C57 C60 112.6(4) . .
O10B K1 O7 173.4(3) . .
O7 K1 O10A 172.2(4) . .
O10B K1 O6 84.4(3) . .
O7 K1 O6 89.05(18) . .
O10A K1 O6 98.4(4) . .
O10B K1 O9 85.6(3) . .
O7 K1 O9 93.52(18) . .
O10A K1 O9 85.7(4) . .
O6 K1 O9 77.36(19) . .
O10B K1 O8 91.1(3) . .
O7 K1 O8 95.34(18) . .
O10A K1 O8 76.8(4) . .
O6 K1 O8 163.13(19) . .
O9 K1 O8 86.11(19) . .
O10B K1 O5 88.4(3) . .
O7 K1 O5 91.56(18) . .
O10A K1 O5 90.4(4) . .
O6 K1 O5 93.95(19) . .
O9 K1 O5 169.8(2) . .
O8 K1 O5 102.2(2) . .
O7 K1 C80A 88.0(3) . .
O10A K1 C80A 88.5(5) . .
O6 K1 C80A 97.8(3) . .
O9 K1 C80A 21.3(3) . .
O8 K1 C80A 66.2(3) . .
O5 K1 C80A 168.2(3) . .
C63 O5 C61 104.4(10) . .
C63 O5 K1 118.0(9) . .
C61 O5 K1 131.9(7) . .
C65 O6 C68 109.6(6) . .
C65 O6 K1 119.4(4) . .
C68 O6 K1 131.0(5) . .
C69 O7 C72 107.3(6) . .
C69 O7 K1 130.4(5) . .
C72 O7 K1 117.8(4) . .
C76 O8 C73 109.0(8) . .
C76 O8 K1 122.8(6) . .
C73 O8 K1 127.5(5) . .
C80A O9 C77 101.6(9) . .
C77 O9 C80B 102.4(11) . .
C80A O9 K1 113.7(8) . .
C77 O9 K1 133.3(5) . .
C80B O9 K1 124.3(10) . .
C81 O10A C84A 111.1(14) . .
C81 O10A K1 116.6(11) . .
C84A O10A K1 120.6(11) . .
C81 O10B C84B 100.9(13) . .
C81 O10B K1 126.4(9) . .
C84B O10B K1 132.7(12) . .
O5 C61 C62 103.5(10) . .
O5 C63 C64 123.0(15) . .
O6 C65 C66 104.3(7) . .
C65 C66 C67 103.0(7) . .
C68 C67 C66 102.9(8) . .
O6 C68 C67 107.1(8) . .
O7 C69 C70 105.6(7) . .
C71 C70 C69 102.0(7) . .
C70 C71 C72 105.7(7) . .
O7 C72 C71 106.3(6) . .
O8 C73 C74 108.5(9) . .
C73 C74 C75 103.1(8) . .
C76 C75 C74 102.3(8) . .
O8 C76 C75 107.7(8) . .
O9 C77 C78 108.3(8) . .
C79B C78 C77 115.5(14) . .
C77 C78 C79A 98.1(9) . .
C80A C79A C78 98.7(11) . .
C78 C79B C80B 108.2(17) . .
O9 C80A C79A 102.3(13) . .
O9 C80A K1 45.0(6) . .
C79A C80A K1 142.2(11) . .
O9 C80B C79B 103.5(16) . .
O10B C81 C82B 110.5(17) . .
O10A C81 C82A 101.2(12) . .
C81 C82A C83A 99.7(10) . .
C81 C82B C83B 97(2) . .
C84A C83A C82A 106.9(13) . .
C84B C83B C82B 107(2) . .
C83A C84A O10A 100.0(14) . .
O10B C84B C83B 110(2) . .

loop_
_geom_bond_atom_site_label_1
_geom_bond_atom_site_label_2
_geom_bond_distance
_geom_bond_site_symmetry_2
Th1 O2 2.239(3) .
Th1 O2 2.239(3) 2_665
Th1 O1 2.260(3) 2_665
Th1 O1 2.260(3) .
O1 C1 1.349(6) .
O2 C16 1.355(6) .
C1 C2 1.428(7) .
C1 C6 1.437(7) .
C2 C3 1.401(7) .
C2 C7 1.549(7) .
C3 C4 1.376(8) .
C4 C5 1.397(8) .
C4 C11 1.506(8) .
C5 C6 1.391(6) .
C6 C12 1.529(7) .
C7 C10 1.532(7) .
C7 C8 1.539(7) .
C7 C9 1.540(8) .
C12 C13 1.522(8) .
C12 C15 1.538(8) .
C12 C14 1.552(7) .
C16 C21 1.425(7) .
C16 C17 1.431(7) .
C17 C18 1.390(8) .
C17 C22 1.553(8) .
C18 C19 1.382(8) .
C19 C20 1.375(8) .
C19 C26 1.505(8) .
C20 C21 1.409(7) .
C21 C27 1.536(8) .
C22 C24 1.523(7) .
C22 C23 1.534(7) .
C22 C25 1.541(8) .
C27 C29 1.533(8) .
C27 C28 1.533(7) .
C27 C30 1.537(7) .
Th2 O3 2.235(3) 2_765
Th2 O3 2.235(3) .
Th2 O4 2.257(3) .
Th2 O4 2.258(3) 2_765
O3 C31 1.371(6) .
O4 C46 1.356(6) .
C31 C32 1.415(7) .
C31 C36 1.422(7) .
C32 C33 1.392(7) .
C32 C37 1.553(7) .
C33 C34 1.378(8) .
C34 C35 1.369(8) .
C34 C41 1.521(8) .
C35 C36 1.391(7) .
C36 C42 1.551(8) .
C37 C38 1.533(8) .
C37 C40 1.540(7) .
C37 C39 1.543(7) .
C42 C44 1.528(7) .
C42 C45 1.546(7) .
C42 C43 1.551(8) .
C46 C51 1.431(7) .
C46 C47 1.432(7) .
C47 C48 1.401(6) .
C47 C52 1.551(8) .
C48 C49 1.364(8) .
C49 C50 1.381(8) .
C49 C56 1.527(8) .
C50 C51 1.392(7) .
C51 C57 1.538(7) .
C52 C55 1.528(8) .
C52 C54 1.537(8) .
C52 C53 1.543(7) .
C57 C58 1.525(8) .
C57 C59 1.533(8) .
C57 C60 1.544(7) .
K1 O10B 2.636(11) .
K1 O7 2.681(5) .
K1 O10A 2.701(18) .
K1 O6 2.722(5) .
K1 O9 2.723(7) .
K1 O8 2.758(6) .
K1 O5 2.785(7) .
K1 C80A 3.528(18) .
O5 C63 1.330(16) .
O5 C61 1.431(12) .
O6 C65 1.429(9) .
O6 C68 1.429(10) .
O7 C69 1.437(10) .
O7 C72 1.439(8) .
O8 C76 1.394(11) .
O8 C73 1.402(10) .
O9 C80A 1.400(18) .
O9 C77 1.414(10) .
O9 C80B 1.51(2) .
O10A C81 1.50(2) .
O10A C84A 1.52(2) .
O10B C81 1.382(16) .
O10B C84B 1.38(2) .
C61 C62 1.486(16) .
C63 C64 1.343(18) .
C65 C66 1.493(11) .
C66 C67 1.506(13) .
C67 C68 1.496(12) .
C69 C70 1.489(13) .
C70 C71 1.468(12) .
C71 C72 1.501(10) .
C73 C74 1.428(13) .
C74 C75 1.516(13) .
C75 C76 1.471(14) .
C77 C78 1.440(13) .
C78 C79B 1.15(2) .
C78 C79A 1.738(19) .
C79A C80A 1.56(2) .
C79B C80B 1.57(3) .
C81 C82B 1.45(3) .
C81 C82A 1.588(19) .
C82A C83A 1.602(19) .
C82B C83B 1.49(4) .
C83A C84A 1.34(2) .
C83B C84B 1.42(3) .
